data_4504303
loop_
_publ_author_name
'Alam, Md. Akhtarul'
'Koner, Rik Rani'
'Das, Amrita'
'Nethaji, Munirathinum'
'Ray, Manabendra'

_publ_section_title
;
 Rationalizing the Effects of Amino Acid Side Chain, Pyridine, and
 Imidazole on the Assembly and Reversible Disassembly of a Octanuclear
 Cu(II) Complex
;
_journal_issue 9
_journal_name_full 'Crystal Growth &amp; Design'
_journal_page_first 1818
_journal_paper_doi 10.1021/cg070250s
_journal_volume 7
_journal_year 2007
_chemical_compound_source Synthesized
_chemical_formula_moiety '8(C16 H17 Cu N5 O3), 12(O)'
_chemical_formula_sum 'C128 H136 Cu8 N40 O36'
_chemical_formula_weight 3319.17
_chemical_name_common 'Cu(Salhis)imidazole H2O'
_space_group_IT_number 4
_symmetry_cell_setting monoclinic
_symmetry_Int_Tables_number 4
_symmetry_space_group_name_Hall 'P 2yb'
_symmetry_space_group_name_H-M 'P 1 21 1'
_atom_sites_solution_hydrogens geom
_atom_sites_solution_primary direct
_atom_sites_solution_secondary difmap
_audit_creation_method SHELXL-97
_cell_angle_alpha 90.00
_cell_angle_beta 92.260(11)
_cell_angle_gamma 90.00
_cell_formula_units_Z 2
_cell_length_a 19.625(12)
_cell_length_b 9.617(6)
_cell_length_c 41.56(3)
_cell_measurement_temperature 293(2)
_cell_measurement_theta_max 25.06
_cell_measurement_theta_min 0.98
_cell_volume 7838(9)
_computing_cell_refinement 'BRUKER SMART APEX CCD'
_computing_data_collection 'BRUKER SMART APEX CCD'
_computing_data_reduction SAINT
_computing_molecular_graphics ORTEP-III
_computing_publication_material 'WINGX V1.64.03B'
_computing_structure_refinement 'SHELXL-97 (Sheldrick, 1997)'
_computing_structure_solution SHELXS-97
_diffrn_ambient_temperature 293(2)
_diffrn_detector_area_resol_mean 0.3
_diffrn_measured_fraction_theta_full 0.983
_diffrn_measured_fraction_theta_max 0.983
_diffrn_measurement_device_type 'BRUKER SMART APEX CCD'
_diffrn_measurement_method OMEGA-PHI
_diffrn_radiation_monochromator graphite
_diffrn_radiation_probe x-ray
_diffrn_radiation_type MoK\a
_diffrn_radiation_wavelength 0.71073
_diffrn_reflns_av_R_equivalents 0.0794
_diffrn_reflns_av_sigmaI/netI 0.2356
_diffrn_reflns_limit_h_max 23
_diffrn_reflns_limit_h_min -17
_diffrn_reflns_limit_k_max 11
_diffrn_reflns_limit_k_min -11
_diffrn_reflns_limit_l_max 45
_diffrn_reflns_limit_l_min -49
_diffrn_reflns_number 36028
_diffrn_reflns_theta_full 25.06
_diffrn_reflns_theta_max 25.06
_diffrn_reflns_theta_min 0.98
_diffrn_source 'fine-focus sealed tube'
_diffrn_source_type 'Bruker SMART Apex'
_exptl_absorpt_coefficient_mu 1.147
_exptl_absorpt_correction_type none
_exptl_crystal_colour Green
_exptl_crystal_density_diffrn 1.406
_exptl_crystal_density_method 'not measured'
_exptl_crystal_description RECTANGULAR
_exptl_crystal_F_000 3408.0
_exptl_crystal_recrystallization_method 'MeOH in presence of excess imidazole'
_exptl_crystal_size_max 0.3
_exptl_crystal_size_mid 0.21
_exptl_crystal_size_min 0.2
_refine_diff_density_max 0.847
_refine_diff_density_min -0.664
_refine_diff_density_rms 0.143
_refine_ls_abs_structure_details 'Flack H D (1983), Acta Cryst. A39, 876-881'
_refine_ls_abs_structure_Flack 0.06(2)
_refine_ls_extinction_coef 0.00095(15)
_refine_ls_extinction_expression Fc^*^=kFc[1+0.001xFc^2^\l^3^/sin(2\q)]^-1/4^
_refine_ls_extinction_method SHELXL
_refine_ls_goodness_of_fit_ref 0.955
_refine_ls_hydrogen_treatment constr
_refine_ls_matrix_type fullcycle
_refine_ls_number_parameters 1904
_refine_ls_number_reflns 26886
_refine_ls_number_restraints 1
_refine_ls_restrained_S_all 0.955
_refine_ls_R_factor_all 0.2080
_refine_ls_R_factor_gt 0.1044
_refine_ls_shift/su_max 0.169
_refine_ls_shift/su_mean 0.011
_refine_ls_structure_factor_coef Fsqd
_refine_ls_weighting_details 'calc w=1/[\s^2^(Fo^2^)+(0.1321P)^2^+18.3018P] where P=(Fo^2^+2Fc^2^)/3'
_refine_ls_weighting_scheme calc
_refine_ls_wR_factor_gt 0.2324
_refine_ls_wR_factor_ref 0.2932
_reflns_number_gt 12864
_reflns_number_total 26886
_reflns_threshold_expression >2sigma(I)
_cod_data_source_file cg070250ssi20070625_105849.cif
_cod_data_source_block mng1_m
_cod_original_cell_volume 7837(9)
_cod_original_sg_symbol_H-M 'P 21'
_cod_database_code 4504303

loop_
_symmetry_equiv_pos_as_xyz
'x, y, z'
'-x, y+1/2, -z'

loop_
_atom_site_label
_atom_site_type_symbol
_atom_site_fract_x
_atom_site_fract_y
_atom_site_fract_z
_atom_site_U_iso_or_equiv
_atom_site_adp_type
_atom_site_occupancy
_atom_site_symmetry_multiplicity
_atom_site_calc_flag
_atom_site_refinement_flags
Cu1 Cu 1.89533(9) 1.6265(2) 0.39791(4) 0.0326(5) Uani 1 1 d .
O1A O 1.8899(7) 1.8528(14) 0.4124(3) 0.066(4) Uani 1 1 d .
O2A O 1.8238(6) 2.0369(11) 0.3993(3) 0.044(3) Uani 1 1 d .
O3A O 1.9734(5) 1.6028(13) 0.3716(2) 0.045(3) Uani 1 1 d .
N1A N 1.7460(6) 1.5582(16) 0.4654(3) 0.045(4) Uani 1 1 d .
H1A H 1.7330 1.5244 0.4833 0.053 Uiso 1 1 calc R
N2A N 1.8093(6) 1.5964(13) 0.4231(3) 0.034(3) Uani 1 1 d .
N3A N 1.8389(6) 1.7126(13) 0.3604(3) 0.031(3) Uani 1 1 d .
H3A H 1.8111 1.6464 0.3513 0.037 Uiso 1 1 calc R
N4A N 1.9567(6) 1.5476(16) 0.4325(3) 0.043(4) Uani 1 1 d .
N5A N 2.0111(7) 1.4863(15) 0.4765(3) 0.043(4) Uani 1 1 d .
H5A H 2.0233 1.4861 0.4966 0.051 Uiso 1 1 calc R
C1A C 1.8405(7) 1.911(2) 0.3980(4) 0.039(4) Uani 1 1 d .
C2A C 1.7955(9) 1.8247(18) 0.3753(4) 0.051(5) Uani 1 1 d .
H2A H 1.7790 1.8862 0.3579 0.061 Uiso 1 1 calc R
C3A C 1.7336(7) 1.7644(16) 0.3910(3) 0.032(4) Uani 1 1 d .
H3A1 H 1.7076 1.7099 0.3751 0.038 Uiso 1 1 calc R
H3A2 H 1.7048 1.8399 0.3978 0.038 Uiso 1 1 calc R
C4A C 1.7518(7) 1.6736(16) 0.4196(4) 0.035(4) Uani 1 1 d .
C5A C 1.7121(8) 1.655(2) 0.4472(4) 0.053(5) Uani 1 1 d .
H5A1 H 1.6715 1.6992 0.4518 0.063 Uiso 1 1 calc R
C6A C 1.8028(8) 1.5248(17) 0.4509(4) 0.034(4) Uani 1 1 d .
H6A H 1.8343 1.4601 0.4589 0.040 Uiso 1 1 calc R
C7A C 1.8827(8) 1.7710(18) 0.3355(3) 0.042(4) Uani 1 1 d .
H7A1 H 1.9145 1.8375 0.3452 0.050 Uiso 1 1 calc R
H7A2 H 1.8548 1.8188 0.3192 0.050 Uiso 1 1 calc R
C8A C 1.9220(8) 1.6517(17) 0.3200(4) 0.043(4) Uani 1 1 d .
C9A C 1.9684(7) 1.5775(17) 0.3392(4) 0.036(4) Uani 1 1 d .
C10A C 2.0054(8) 1.469(2) 0.3254(4) 0.052(5) Uani 1 1 d .
H10A H 2.0359 1.4158 0.3379 0.062 Uiso 1 1 calc R
C11A C 1.9955(12) 1.444(2) 0.2939(4) 0.066(6) Uani 1 1 d .
H11A H 2.0195 1.3708 0.2852 0.080 Uiso 1 1 calc R
C12A C 1.9531(10) 1.518(3) 0.2737(5) 0.076(7) Uani 1 1 d .
H12A H 1.9497 1.5013 0.2517 0.092 Uiso 1 1 calc R
C13A C 1.9148(10) 1.622(2) 0.2884(4) 0.069(7) Uani 1 1 d .
H13A H 1.8832 1.6723 0.2759 0.083 Uiso 1 1 calc R
C14A C 1.9960(9) 1.4291(19) 0.4262(4) 0.052(5) Uani 1 1 d .
H14A H 1.9972 1.3807 0.4068 0.063 Uiso 1 1 calc R
C15A C 2.0324(9) 1.399(2) 0.4545(4) 0.054(5) Uani 1 1 d .
H15A H 2.0654 1.3300 0.4575 0.065 Uiso 1 1 calc R
C16A C 1.9688(9) 1.5720(19) 0.4626(4) 0.046(5) Uani 1 1 d .
H16A H 1.9489 1.6452 0.4735 0.055 Uiso 1 1 calc R
Cu2 Cu 1.73485(9) 1.8563(2) 0.17922(4) 0.0370(5) Uani 1 1 d .
O1B O 1.7116(7) 2.0808(11) 0.1844(3) 0.056(3) Uani 1 1 d .
O2B O 1.6720(7) 2.2487(12) 0.1494(3) 0.062(3) Uani 1 1 d .
O3B O 1.8275(6) 1.8671(14) 0.1996(3) 0.054(3) Uani 1 1 d .
N1B N 1.5396(7) 1.7294(18) 0.1452(3) 0.062(4) Uani 1 1 d .
H1B H 1.5026 1.6821 0.1462 0.075 Uiso 1 1 calc R
N2B N 1.6462(6) 1.8081(13) 0.1561(3) 0.033(3) Uani 1 1 d .
N3B N 1.7648(7) 1.9298(13) 0.1367(3) 0.039(3) Uani 1 1 d .
H3B H 1.7596 1.8612 0.1217 0.047 Uiso 1 1 calc R
N4B N 1.7075(6) 1.7723(15) 0.2178(3) 0.041(3) Uani 1 1 d .
N5B N 1.7040(9) 1.6572(17) 0.2650(4) 0.067(5) Uani 1 1 d .
H5B H 1.7165 1.6019 0.2804 0.080 Uiso 1 1 calc R
C1B C 1.6999(9) 2.129(2) 0.1559(5) 0.058(5) Uani 1 1 d .
C2B C 1.7199(8) 2.0387(16) 0.1283(4) 0.042(4) Uani 1 1 d .
H2B H 1.7427 2.0985 0.1129 0.050 Uiso 1 1 calc R
C3B C 1.6537(10) 1.984(2) 0.1114(4) 0.062(6) Uani 1 1 d .
H3B1 H 1.6236 2.0624 0.1070 0.074 Uiso 1 1 calc R
H3B2 H 1.6649 1.9436 0.0909 0.074 Uiso 1 1 calc R
C4B C 1.6172(9) 1.8812(18) 0.1297(4) 0.042(4) Uani 1 1 d .
C5B C 1.5538(9) 1.833(2) 0.1236(4) 0.060(6) Uani 1 1 d .
H5B H 1.5240 1.8656 0.1074 0.072 Uiso 1 1 calc R
C6B C 1.5986(8) 1.7173(18) 0.1651(4) 0.041(4) Uani 1 1 d .
H6B H 1.6040 1.6552 0.1822 0.049 Uiso 1 1 calc R
C7B C 1.8399(8) 1.9761(19) 0.1381(5) 0.056(5) Uani 1 1 d .
H7B1 H 1.8531 2.0033 0.1168 0.067 Uiso 1 1 calc R
H7B2 H 1.8451 2.0563 0.1521 0.067 Uiso 1 1 calc R
C8B C 1.8850(6) 1.8622(19) 0.1503(4) 0.035(4) Uani 1 1 d .
C9B C 1.8767(10) 1.8176(17) 0.1833(5) 0.057(5) Uani 1 1 d .
C10B C 1.9277(10) 1.720(2) 0.1955(4) 0.059(5) Uani 1 1 d .
H10B H 1.9266 1.6878 0.2166 0.071 Uiso 1 1 calc R
C11B C 1.9770(10) 1.677(2) 0.1758(6) 0.073(7) Uani 1 1 d .
H11B H 2.0100 1.6171 0.1845 0.088 Uiso 1 1 calc R
C12B C 1.9820(10) 1.715(3) 0.1440(6) 0.076(7) Uani 1 1 d .
H12B H 2.0166 1.6805 0.1315 0.092 Uiso 1 1 calc R
C13B C 1.9357(10) 1.801(2) 0.1321(4) 0.063(6) Uani 1 1 d .
H13B H 1.9367 1.8236 0.1103 0.076 Uiso 1 1 calc R
C14B C 1.7418(9) 1.6892(18) 0.2374(4) 0.046(4) Uani 1 1 d .
H14B H 1.7853 1.6555 0.2338 0.055 Uiso 1 1 calc R
C15B C 1.6470(14) 1.727(3) 0.2629(5) 0.100(9) Uani 1 1 d .
H15B H 1.6127 1.7286 0.2777 0.120 Uiso 1 1 calc R
C16B C 1.6483(8) 1.7934(17) 0.2352(4) 0.041(4) Uani 1 1 d .
H16B H 1.6128 1.8504 0.2278 0.049 Uiso 1 1 calc R
Cu3 Cu 1.67963(10) 2.1275(2) 0.32214(5) 0.0407(5) Uani 1 1 d .
O1C O 1.6872(6) 2.3587(13) 0.3080(2) 0.048(3) Uani 1 1 d .
O2C O 1.7620(7) 2.5290(12) 0.3174(3) 0.057(4) Uani 1 1 d .
O3C O 1.6101(5) 2.0644(13) 0.3505(3) 0.048(3) Uani 1 1 d .
N1C N 1.8241(8) 2.0215(16) 0.2576(3) 0.056(4) Uani 1 1 d .
H1C H 1.8375 1.9754 0.2413 0.067 Uiso 1 1 calc R
N2C N 1.7613(7) 2.0852(14) 0.2966(3) 0.041(3) Uani 1 1 d .
N3C N 1.7382(6) 2.2102(13) 0.3593(3) 0.031(3) Uani 1 1 d .
H3C H 1.7630 2.1433 0.3699 0.037 Uiso 1 1 calc R
N4C N 1.6126(7) 2.1064(18) 0.2855(3) 0.052(4) Uani 1 1 d .
C15C C 1.5217(12) 2.058(3) 0.2567(8) 0.114(11) Uani 1 1 d .
H15C H 1.4797 2.0215 0.2499 0.137 Uiso 1 1 calc R
C1C C 1.7422(9) 2.4094(17) 0.3209(4) 0.041(4) Uani 1 1 d .
C2C C 1.7843(8) 2.3196(16) 0.3449(4) 0.038(4) Uani 1 1 d .
H2C H 1.8038 2.3785 0.3621 0.046 Uiso 1 1 calc R
C3C C 1.8442(7) 2.2404(19) 0.3273(4) 0.044(4) Uani 1 1 d .
H3C1 H 1.8763 2.3101 0.3205 0.052 Uiso 1 1 calc R
H3C2 H 1.8681 2.1830 0.3433 0.052 Uiso 1 1 calc R
C4C C 1.8269(9) 2.1539(18) 0.3000(4) 0.045(4) Uani 1 1 d .
C5C C 1.8638(11) 2.117(2) 0.2758(4) 0.063(6) Uani 1 1 d .
H5C H 1.9074 2.1480 0.2714 0.076 Uiso 1 1 calc R
C6C C 1.7631(7) 2.0136(18) 0.2695(4) 0.040(4) Uani 1 1 d .
H6C H 1.7265 1.9646 0.2602 0.048 Uiso 1 1 calc R
C7C C 1.6909(8) 2.2814(16) 0.3811(3) 0.037(4) Uani 1 1 d .
H7C1 H 1.7168 2.3394 0.3962 0.045 Uiso 1 1 calc R
H7C2 H 1.6600 2.3408 0.3685 0.045 Uiso 1 1 calc R
C8C C 1.6519(8) 2.1792(18) 0.3986(4) 0.040(4) Uani 1 1 d .
C9C C 1.6156(9) 2.076(2) 0.3837(4) 0.052(5) Uani 1 1 d .
C10C C 1.5774(8) 1.978(2) 0.4023(5) 0.065(6) Uani 1 1 d .
H10C H 1.5541 1.9055 0.3918 0.077 Uiso 1 1 calc R
C11C C 1.5750(9) 1.990(2) 0.4347(4) 0.056(5) Uani 1 1 d .
H11C H 1.5520 1.9240 0.4465 0.067 Uiso 1 1 calc R
C12C C 1.6074(9) 2.102(2) 0.4500(5) 0.062(6) Uani 1 1 d .
H12C H 1.6015 2.1179 0.4718 0.075 Uiso 1 1 calc R
C13C C 1.6483(9) 2.189(2) 0.4328(4) 0.051(5) Uani 1 1 d .
H13C H 1.6742 2.2563 0.4438 0.061 Uiso 1 1 calc R
C14C C 1.6149(11) 2.164(3) 0.2597(4) 0.081(8) Uani 1 1 d .
H14C H 1.6532 2.2140 0.2538 0.097 Uiso 1 1 calc R
N5C N 1.5597(10) 2.153(3) 0.2400(4) 0.096(7) Uani 1 1 d .
H5C1 H 1.5503 2.1942 0.2220 0.116 Uiso 1 1 calc R
C16C C 1.5538(7) 2.029(2) 0.2830(5) 0.057(6) Uani 1 1 d .
H16C H 1.5398 1.9648 0.2981 0.068 Uiso 1 1 calc R
Cu4 Cu 2.26560(9) 1.7148(2) 0.45592(4) 0.0348(5) Uani 1 1 d .
N1D N 2.1024(7) 1.7048(17) 0.3914(3) 0.050(4) Uani 1 1 d .
H1D H 2.0634 1.6722 0.3849 0.060 Uiso 1 1 calc R
N2D N 2.1932(6) 1.7369(13) 0.4206(3) 0.033(3) Uani 1 1 d .
N3D N 2.3344(6) 1.7862(13) 0.4258(3) 0.041(4) Uani 1 1 d .
H3D H 2.3356 1.7283 0.4085 0.050 Uiso 1 1 calc R
N4D N 2.2020(6) 1.6905(14) 0.4915(3) 0.033(3) Uani 1 1 d .
N5D N 2.1646(7) 1.6375(14) 0.5383(3) 0.039(3) Uani 1 1 d .
H5D H 2.1633 1.6025 0.5573 0.047 Uiso 1 1 calc R
O1D O 2.2759(6) 1.9500(13) 0.4701(3) 0.056(3) Uani 1 1 d .
O2D O 2.2583(6) 2.1249(13) 0.4342(3) 0.058(3) Uani 1 1 d .
O3D O 2.3282(6) 1.5820(13) 0.4760(3) 0.051(3) Uani 1 1 d .
C1D C 2.2794(8) 2.0129(16) 0.4426(5) 0.040(5) Uani 1 1 d .
C2D C 2.3107(9) 1.9216(15) 0.4150(4) 0.043(5) Uani 1 1 d .
H2D H 2.3501 1.9720 0.4072 0.052 Uiso 1 1 calc R
C3D C 2.2572(10) 1.9048(19) 0.3853(4) 0.057(6) Uani 1 1 d .
H3D1 H 2.2413 1.9964 0.3788 0.068 Uiso 1 1 calc R
H3D2 H 2.2805 1.8646 0.3674 0.068 Uiso 1 1 calc R
C4D C 2.1956(9) 1.8151(18) 0.3921(4) 0.048(5) Uani 1 1 d .
C5D C 2.1399(8) 1.7944(18) 0.3752(4) 0.043(5) Uani 1 1 d .
H5D1 H 2.1282 1.8345 0.3554 0.052 Uiso 1 1 calc R
C6D C 2.1331(8) 1.6749(18) 0.4182(3) 0.040(4) Uani 1 1 d .
H6D H 2.1157 1.6173 0.4338 0.048 Uiso 1 1 calc R
C7D C 2.4032(7) 1.7913(17) 0.4418(5) 0.047(5) Uani 1 1 d .
H7D1 H 2.4013 1.8481 0.4611 0.057 Uiso 1 1 calc R
H7D2 H 2.4345 1.8354 0.4275 0.057 Uiso 1 1 calc R
C8D C 2.4308(10) 1.645(2) 0.4512(5) 0.063(6) Uani 1 1 d .
C9D C 2.3915(10) 1.557(2) 0.4681(4) 0.052(5) Uani 1 1 d .
C10D C 2.4229(9) 1.4285(19) 0.4759(4) 0.047(5) Uani 1 1 d .
H10D H 2.3977 1.3620 0.4865 0.057 Uiso 1 1 calc R
C11D C 2.4877(10) 1.397(2) 0.4687(6) 0.071(6) Uani 1 1 d .
H11D H 2.5069 1.3139 0.4758 0.085 Uiso 1 1 calc R
C12D C 2.5260(11) 1.489(3) 0.4510(6) 0.085(8) Uani 1 1 d .
H12D H 2.5704 1.4682 0.4456 0.103 Uiso 1 1 calc R
C13D C 2.4969(9) 1.608(3) 0.4419(5) 0.069(6) Uani 1 1 d .
H13D H 2.5207 1.6691 0.4291 0.083 Uiso 1 1 calc R
C14D C 2.2134(7) 1.6228(17) 0.5187(4) 0.038(4) Uani 1 1 d .
H14D H 2.2523 1.5701 0.5232 0.046 Uiso 1 1 calc R
C15D C 2.1164(9) 1.7167(18) 0.5238(4) 0.047(4) Uani 1 1 d .
H15D H 2.0749 1.7433 0.5320 0.056 Uiso 1 1 calc R
C16D C 2.1410(8) 1.7496(16) 0.4948(4) 0.040(4) Uani 1 1 d .
H16D H 2.1187 1.8053 0.4795 0.048 Uiso 1 1 calc R
Cu5 Cu 1.74242(10) 2.3342(2) 0.05550(5) 0.0390(5) Uani 1 1 d .
O1E O 1.7326(7) 2.5701(12) 0.0432(4) 0.059(4) Uani 1 1 d .
O2E O 1.7515(6) 2.7465(13) 0.0782(3) 0.066(4) Uani 1 1 d .
O3E O 1.6790(6) 2.2110(14) 0.0355(3) 0.058(4) Uani 1 1 d .
N1E N 1.9181(6) 2.3140(18) 0.1147(4) 0.059(5) Uani 1 1 d .
H1E H 1.9581 2.2817 0.1195 0.071 Uiso 1 1 calc R
N2E N 1.8204(6) 2.3514(14) 0.0892(3) 0.035(3) Uani 1 1 d .
N3E N 1.6772(7) 2.4003(13) 0.0866(3) 0.043(4) Uani 1 1 d .
H3E H 1.6780 2.3398 0.1034 0.052 Uiso 1 1 calc R
N4E N 1.8011(7) 2.3123(13) 0.0179(3) 0.038(3) Uani 1 1 d .
N5E N 1.8314(7) 2.2586(15) -0.0305(3) 0.047(4) Uani 1 1 d .
H5E H 1.8307 2.2204 -0.0492 0.056 Uiso 1 1 calc R
C1E C 1.7303(9) 2.616(2) 0.0693(6) 0.066(7) Uani 1 1 d .
C2E C 1.7074(9) 2.5411(19) 0.0989(4) 0.048(5) Uani 1 1 d .
H2E H 1.6703 2.5952 0.1079 0.057 Uiso 1 1 calc R
C3E C 1.7597(9) 2.5219(18) 0.1241(4) 0.048(5) Uani 1 1 d .
H3E1 H 1.7382 2.4830 0.1427 0.058 Uiso 1 1 calc R
H3E2 H 1.7768 2.6130 0.1303 0.058 Uiso 1 1 calc R
C4E C 1.8199(8) 2.4320(16) 0.1170(4) 0.040(4) Uani 1 1 d .
C5E C 1.8795(9) 2.403(3) 0.1320(4) 0.072(7) Uani 1 1 d .
H5E1 H 1.8932 2.4388 0.1520 0.086 Uiso 1 1 calc R
C6E C 1.8778(8) 2.2897(17) 0.0880(4) 0.037(4) Uani 1 1 d .
H6E H 1.8905 2.2345 0.0709 0.044 Uiso 1 1 calc R
C7E C 1.6086(9) 2.415(2) 0.0751(6) 0.079(8) Uani 1 1 d .
H7E1 H 1.6062 2.4789 0.0570 0.094 Uiso 1 1 calc R
H7E2 H 1.5812 2.4526 0.0920 0.094 Uiso 1 1 calc R
C8E C 1.5808(8) 2.2714(17) 0.0645(5) 0.045(5) Uani 1 1 d .
C9E C 1.6187(13) 2.181(2) 0.0448(4) 0.069(7) Uani 1 1 d .
C10E C 1.5811(12) 2.056(2) 0.0370(5) 0.073(7) Uani 1 1 d .
H10E H 1.6032 1.9925 0.0242 0.088 Uiso 1 1 calc R
C11E C 1.5170(10) 2.020(3) 0.0457(6) 0.071(7) Uani 1 1 d .
H11E H 1.4960 1.9391 0.0378 0.085 Uiso 1 1 calc R
C12E C 1.4843(13) 2.108(3) 0.0671(6) 0.090(8) Uani 1 1 d .
H12E H 1.4430 2.0821 0.0756 0.108 Uiso 1 1 calc R
C13E C 1.5136(10) 2.233(2) 0.0754(6) 0.078(7) Uani 1 1 d .
H13E H 1.4902 2.2945 0.0883 0.093 Uiso 1 1 calc R
C14E C 1.7832(9) 2.2485(19) -0.0087(4) 0.050(5) Uani 1 1 d .
H14E H 1.7421 2.2017 -0.0121 0.060 Uiso 1 1 calc R
C15E C 1.8826(9) 2.3419(19) -0.0173(4) 0.051(5) Uani 1 1 d .
H15E H 1.9223 2.3688 -0.0271 0.062 Uiso 1 1 calc R
C16E C 1.8632(9) 2.3777(18) 0.0133(4) 0.045(4) Uani 1 1 d .
H16E H 1.8870 2.4345 0.0279 0.054 Uiso 1 1 calc R
Cu6 Cu 1.33467(10) 1.7451(2) 0.16646(5) 0.0412(5) Uani 1 1 d .
O1F O 1.3340(5) 1.9765(11) 0.1803(2) 0.038(3) Uani 1 1 d .
O2F O 1.2645(7) 2.1557(13) 0.1713(3) 0.072(4) Uani 1 1 d .
O3F O 1.4036(6) 1.6766(13) 0.1401(3) 0.056(3) Uani 1 1 d .
N1F N 1.1831(10) 1.672(2) 0.2289(4) 0.076(6) Uani 1 1 d .
H1F H 1.1680 1.6367 0.2463 0.092 Uiso 1 1 calc R
N2F N 1.2504(8) 1.7225(17) 0.1919(4) 0.061(4) Uani 1 1 d .
N3F N 1.2811(6) 1.8355(12) 0.1302(3) 0.032(3) Uani 1 1 d .
H3F H 1.2538 1.7712 0.1201 0.038 Uiso 1 1 calc R
N4F N 1.3952(8) 1.6867(19) 0.2039(4) 0.065(5) Uani 1 1 d .
C15F C 1.4372(16) 1.689(3) 0.2546(6) 0.116(13) Uani 1 1 d .
H15F H 1.4438 1.7075 0.2765 0.139 Uiso 1 1 calc R
C1F C 1.2817(9) 2.0310(19) 0.1675(4) 0.046(5) Uani 1 1 d .
C2F C 1.2387(8) 1.9456(17) 0.1440(4) 0.035(4) Uani 1 1 d .
H2F H 1.2223 2.0067 0.1265 0.042 Uiso 1 1 calc R
C3F C 1.1771(9) 1.888(2) 0.1606(5) 0.065(6) Uani 1 1 d .
H3F1 H 1.1516 1.9656 0.1688 0.078 Uiso 1 1 calc R
H3F2 H 1.1480 1.8421 0.1444 0.078 Uiso 1 1 calc R
C4F C 1.1898(10) 1.791(2) 0.1867(5) 0.056(5) Uani 1 1 d .
C5F C 1.1491(11) 1.760(3) 0.2119(5) 0.074(6) Uani 1 1 d .
H5F H 1.1061 1.7955 0.2156 0.089 Uiso 1 1 calc R
C6F C 1.2474(11) 1.636(2) 0.2172(4) 0.069(6) Uani 1 1 d .
H6F H 1.2790 1.5709 0.2249 0.082 Uiso 1 1 calc R
C7F C 1.3283(9) 1.8944(16) 0.1072(4) 0.046(5) Uani 1 1 d .
H7F1 H 1.3609 1.9535 0.1187 0.055 Uiso 1 1 calc R
H7F2 H 1.3026 1.9522 0.0919 0.055 Uiso 1 1 calc R
C8F C 1.3656(7) 1.7886(16) 0.0894(3) 0.029(4) Uani 1 1 d .
C9F C 1.3992(7) 1.6831(17) 0.1069(4) 0.040(4) Uani 1 1 d .
C10F C 1.4366(8) 1.580(2) 0.0903(5) 0.057(6) Uani 1 1 d .
H10F H 1.4603 1.5097 0.1015 0.069 Uiso 1 1 calc R
C11F C 1.4364(9) 1.587(3) 0.0571(5) 0.062(6) Uani 1 1 d .
H11F H 1.4579 1.5164 0.0459 0.075 Uiso 1 1 calc R
C12F C 1.4064(10) 1.691(2) 0.0402(5) 0.065(6) Uani 1 1 d .
H12F H 1.4111 1.6982 0.0181 0.078 Uiso 1 1 calc R
C13F C 1.3683(9) 1.789(2) 0.0564(4) 0.060(6) Uani 1 1 d .
H13F H 1.3439 1.8558 0.0446 0.072 Uiso 1 1 calc R
C14F C 1.4485(9) 1.587(2) 0.2015(8) 0.144(17) Uani 1 1 d .
H14F H 1.4649 1.5328 0.1850 0.172 Uiso 1 1 calc R
N5F N 1.4674(9) 1.606(2) 0.2364(8) 0.160(14) Uani 1 1 d R
H5F1 H 1.5006 1.5572 0.2446 0.192 Uiso 1 1 calc R
C16F C 1.3933(13) 1.743(3) 0.2330(7) 0.111(10) Uani 1 1 d .
H16F H 1.3634 1.8143 0.2378 0.133 Uiso 1 1 calc R
Cu7 Cu 1.11784(9) 2.2495(2) 0.09964(5) 0.0406(5) Uani 1 1 d .
O1G O 1.1218(6) 2.4747(12) 0.0829(3) 0.054(3) Uani 1 1 d .
O2G O 1.1892(6) 2.6574(13) 0.0905(3) 0.055(3) Uani 1 1 d .
O3G O 1.0457(5) 2.2226(16) 0.1294(2) 0.060(4) Uani 1 1 d .
N1G N 1.2535(10) 2.1718(18) 0.0261(4) 0.075(6) Uani 1 1 d .
H1G H 1.2598 2.1427 0.0069 0.090 Uiso 1 1 calc R
N2G N 1.2002(7) 2.2102(16) 0.0732(4) 0.053(4) Uani 1 1 d .
N3G N 1.1786(7) 2.3396(16) 0.1334(3) 0.047(4) Uani 1 1 d .
H3G H 1.2075 2.2745 0.1420 0.056 Uiso 1 1 calc R
N4G N 1.0541(7) 2.1598(14) 0.0680(3) 0.046(4) Uani 1 1 d .
N5G N 0.9910(9) 2.0976(18) 0.0259(4) 0.067(5) Uani 1 1 d .
H5G H 0.9732 2.0982 0.0067 0.081 Uiso 1 1 calc R
C1G C 1.1725(10) 2.5373(16) 0.0961(4) 0.042(4) Uani 1 1 d .
C2G C 1.2188(9) 2.4491(17) 0.1184(5) 0.061(6) Uani 1 1 d .
H2G H 1.2374 2.5096 0.1356 0.073 Uiso 1 1 calc R
C3G C 1.2801(10) 2.388(2) 0.1002(5) 0.066(6) Uani 1 1 d .
H3G1 H 1.3071 2.4635 0.0921 0.079 Uiso 1 1 calc R
H3G2 H 1.3089 2.3349 0.1152 0.079 Uiso 1 1 calc R
C4G C 1.2588(10) 2.299(2) 0.0739(7) 0.082(8) Uani 1 1 d .
C5G C 1.2907(10) 2.260(3) 0.0444(6) 0.093(8) Uani 1 1 d .
H5G1 H 1.3331 2.2930 0.0387 0.112 Uiso 1 1 calc R
C6G C 1.2044(12) 2.142(3) 0.0458(7) 0.087(8) Uani 1 1 d .
H6G H 1.1728 2.0728 0.0404 0.105 Uiso 1 1 calc R
C7G C 1.1392(9) 2.3971(19) 0.1585(5) 0.057(5) Uani 1 1 d .
H7G1 H 1.1081 2.4649 0.1488 0.069 Uiso 1 1 calc R
H7G2 H 1.1701 2.4471 0.1731 0.069 Uiso 1 1 calc R
C8G C 1.0987(11) 2.3002(18) 0.1778(4) 0.056(5) Uani 1 1 d .
C9G C 1.0557(8) 2.205(2) 0.1624(5) 0.051(5) Uani 1 1 d .
C10G C 1.0232(11) 2.101(3) 0.1798(6) 0.088(8) Uani 1 1 d .
H10G H 0.9986 2.0301 0.1695 0.105 Uiso 1 1 calc R
C11G C 1.0292(14) 2.109(3) 0.2124(6) 0.106(9) Uani 1 1 d .
H11G H 0.9988 2.0575 0.2243 0.127 Uiso 1 1 calc R
C12G C 1.0757(13) 2.184(3) 0.2283(6) 0.087(8) Uani 1 1 d .
H12G H 1.0848 2.1726 0.2503 0.104 Uiso 1 1 calc R
C13G C 1.1092(12) 2.279(3) 0.2109(5) 0.086(7) Uani 1 1 d .
H13G H 1.1417 2.3334 0.2217 0.104 Uiso 1 1 calc R
C14G C 1.0380(11) 2.188(2) 0.0381(5) 0.065(6) Uani 1 1 d .
H14G H 1.0564 2.2610 0.0266 0.078 Uiso 1 1 calc R
C15G C 0.9777(10) 2.012(2) 0.0479(5) 0.057(5) Uani 1 1 d .
H15G H 0.9483 1.9363 0.0458 0.069 Uiso 1 1 calc R
C16G C 1.0143(7) 2.0499(19) 0.0753(4) 0.046(5) Uani 1 1 d .
H16G H 1.0121 2.0075 0.0953 0.056 Uiso 1 1 calc R
Cu8 Cu 2.27540(10) 1.2592(2) 0.32922(5) 0.0431(5) Uani 1 1 d .
N1H N 2.4755(7) 1.160(2) 0.3512(4) 0.072(6) Uani 1 1 d .
H1H H 2.5137 1.1224 0.3464 0.086 Uiso 1 1 calc R
N2H N 2.3695(6) 1.2195(14) 0.3474(3) 0.039(3) Uani 1 1 d .
N3H N 2.2478(6) 1.3006(14) 0.3750(3) 0.037(3) Uani 1 1 d .
H3H H 2.2552 1.2241 0.3875 0.045 Uiso 1 1 calc R
N4H N 2.3082(7) 1.2571(18) 0.2853(3) 0.049(4) Uani 1 1 d .
N5H N 2.3084(10) 1.224(2) 0.2341(5) 0.095(7) Uani 1 1 d .
H5H H 2.2961 1.1904 0.2156 0.114 Uiso 1 1 calc R
O1H O 2.2871(7) 1.5022(14) 0.3315(3) 0.067(4) Uani 1 1 d .
O2H O 2.3430(7) 1.6298(14) 0.3678(3) 0.067(4) Uani 1 1 d .
O3H O 2.1845(6) 1.2231(16) 0.3124(3) 0.064(4) Uani 1 1 d .
C1H C 2.3086(10) 1.5243(19) 0.3589(4) 0.047(5) Uani 1 1 d .
C2H C 2.2909(9) 1.418(2) 0.3875(4) 0.062(6) Uani 1 1 d .
H2H H 2.2690 1.4666 0.4051 0.074 Uiso 1 1 calc R
C3H C 2.3605(8) 1.3615(19) 0.3986(4) 0.047(4) Uani 1 1 d .
H3H1 H 2.3889 1.4402 0.4050 0.056 Uiso 1 1 calc R
H3H2 H 2.3542 1.3064 0.4178 0.056 Uiso 1 1 calc R
C4H C 2.3999(9) 1.2752(19) 0.3760(4) 0.048(5) Uani 1 1 d .
C5H C 2.4649(9) 1.239(3) 0.3772(5) 0.077(7) Uani 1 1 d .
H5H1 H 2.4973 1.2639 0.3931 0.092 Uiso 1 1 calc R
C6H C 2.4187(9) 1.149(2) 0.3345(4) 0.057(5) Uani 1 1 d .
H6H H 2.4134 1.0966 0.3157 0.068 Uiso 1 1 calc R
C7H C 2.1761(8) 1.3403(18) 0.3754(4) 0.041(4) Uani 1 1 d .
H7H1 H 2.1694 1.4240 0.3626 0.049 Uiso 1 1 calc R
H7H2 H 2.1649 1.3623 0.3973 0.049 Uiso 1 1 calc R
C8H C 2.1281(8) 1.2305(18) 0.3627(4) 0.045(4) Uani 1 1 d .
C9H C 2.1336(7) 1.181(2) 0.3311(4) 0.047(5) Uani 1 1 d .
C10H C 2.0848(11) 1.084(3) 0.3181(4) 0.073(7) Uani 1 1 d .
H10H H 2.0886 1.0515 0.2972 0.087 Uiso 1 1 calc R
C12H C 2.0266(10) 1.082(2) 0.3678(6) 0.085(9) Uani 1 1 d .
H12H H 1.9919 1.0490 0.3803 0.102 Uiso 1 1 calc R
C11H C 2.0330(13) 1.038(3) 0.3360(5) 0.082(8) Uani 1 1 d .
H11H H 2.0012 0.9762 0.3269 0.098 Uiso 1 1 calc R
C13H C 2.0748(10) 1.177(2) 0.3797(5) 0.064(6) Uani 1 1 d .
H13H H 2.0709 1.2071 0.4008 0.077 Uiso 1 1 calc R
C14H C 2.2799(11) 1.195(2) 0.2601(4) 0.072(7) Uani 1 1 d .
H14H H 2.2426 1.1360 0.2611 0.087 Uiso 1 1 calc R
C15H C 2.3616(9) 1.315(3) 0.2394(6) 0.079(7) Uani 1 1 d .
H15H H 2.3910 1.3558 0.2252 0.094 Uiso 1 1 calc R
C16H C 2.3578(12) 1.328(2) 0.2739(4) 0.075(7) Uani 1 1 d .
H16H H 2.3877 1.3814 0.2866 0.090 Uiso 1 1 calc R
O1 O 1.9928(7) 1.962(2) 0.4556(3) 0.100(6) Uani 1 1 d .
O2 O 2.2441(10) 1.3533(19) 0.4743(5) 0.154(10) Uani 1 1 d .
O3 O 1.0142(9) 2.5874(19) 0.0441(3) 0.106(6) Uani 1 1 d .
O4 O 1.8839(8) 2.7144(19) 0.0443(5) 0.122(7) Uani 1 1 d .
O5 O 2.1231(7) 2.0913(15) 0.4640(3) 0.077(4) Uani 1 1 d .
O6 O 1.8632(7) 1.8092(14) 0.4879(3) 0.070(4) Uani 1 1 d .
O7 O 1.8634(8) 2.9287(15) -0.0065(3) 0.080(5) Uani 1 1 d .
O8 O 1.1761(9) 1.509(2) 0.2876(4) 0.116(7) Uani 1 1 d .
O9 O 1.7651(10) 2.973(2) 0.0371(6) 0.151(9) Uani 1 1 d .
O10 O 1.5528(16) 2.462(4) 0.3063(8) 0.096(10) Uiso 0.50 1 d P
O11 O 1.5477(15) 2.319(3) 0.1773(7) 0.088(9) Uiso 0.50 1 d P
O12 O 1.4640(15) 2.080(3) 0.1776(7) 0.090(10) Uiso 0.50 1 d P
O13 O 2.2150(14) 0.918(3) 0.2953(7) 0.075(8) Uiso 0.50 1 d P
O14 O 1.7541(19) 2.340(4) 0.2197(9) 0.127(13) Uiso 0.50 1 d P
O15 O 1.0946(16) 1.743(4) 0.2902(8) 0.105(10) Uiso 0.50 1 d P

loop_
_atom_site_aniso_label
_atom_site_aniso_U_11
_atom_site_aniso_U_22
_atom_site_aniso_U_33
_atom_site_aniso_U_23
_atom_site_aniso_U_13
_atom_site_aniso_U_12
Cu1 0.0301(10) 0.0411(12) 0.0263(10) 0.0018(9) -0.0035(8) 0.0056(9)
O1A 0.099(10) 0.056(8) 0.040(7) 0.016(7) -0.047(7) 0.003(8)
O2A 0.056(7) 0.029(7) 0.047(7) 0.001(5) -0.015(6) 0.014(6)
O3A 0.021(5) 0.088(9) 0.027(6) 0.009(6) 0.003(5) 0.012(6)
N1A 0.030(8) 0.079(11) 0.027(8) -0.003(7) 0.021(6) -0.012(7)
N2A 0.028(7) 0.037(8) 0.036(8) 0.005(6) -0.010(6) 0.000(6)
N3A 0.030(7) 0.029(7) 0.034(7) 0.004(6) -0.005(6) -0.001(6)
N4A 0.035(8) 0.075(11) 0.019(7) -0.014(7) -0.005(6) 0.015(7)
N5A 0.054(9) 0.046(9) 0.026(8) 0.017(7) -0.020(7) -0.009(7)
C1A 0.022(8) 0.074(14) 0.023(9) -0.003(8) 0.011(7) 0.025(8)
C2A 0.077(13) 0.044(11) 0.030(9) -0.004(8) -0.012(9) 0.030(10)
C3A 0.033(8) 0.030(9) 0.034(9) -0.009(7) 0.002(7) 0.004(7)
C4A 0.023(8) 0.036(10) 0.047(10) -0.015(8) 0.008(8) 0.007(7)
C5A 0.034(10) 0.080(15) 0.043(11) 0.013(10) -0.007(9) 0.006(10)
C6A 0.028(9) 0.042(10) 0.030(9) 0.008(8) -0.009(7) -0.004(7)
C7A 0.054(10) 0.053(11) 0.019(8) 0.006(8) 0.006(7) -0.006(9)
C8A 0.052(11) 0.032(10) 0.044(10) 0.014(8) 0.006(8) -0.005(8)
C9A 0.019(8) 0.055(11) 0.033(10) 0.022(8) 0.001(7) -0.004(7)
C10A 0.027(9) 0.070(13) 0.060(13) -0.010(10) 0.024(9) 0.000(9)
C11A 0.13(2) 0.044(12) 0.030(11) -0.003(9) 0.008(12) -0.002(12)
C12A 0.062(14) 0.13(2) 0.041(12) -0.019(13) 0.004(11) -0.010(14)
C13A 0.086(14) 0.108(17) 0.013(9) -0.026(10) -0.004(9) 0.055(14)
C14A 0.066(13) 0.049(12) 0.039(11) 0.007(9) -0.016(10) 0.000(10)
C15A 0.052(12) 0.073(14) 0.038(11) 0.038(10) 0.006(9) 0.013(10)
C16A 0.059(12) 0.051(12) 0.028(10) -0.004(8) 0.002(9) -0.004(9)
Cu2 0.0376(11) 0.0411(12) 0.0318(11) 0.0068(9) -0.0032(9) 0.0008(10)
O1B 0.113(11) 0.023(6) 0.031(7) 0.000(5) 0.001(7) 0.016(6)
O2B 0.098(10) 0.023(7) 0.066(8) 0.011(6) 0.013(7) 0.015(7)
O3B 0.046(7) 0.067(9) 0.048(7) -0.014(7) -0.017(6) 0.010(7)
N1B 0.039(8) 0.082(13) 0.064(10) 0.012(10) -0.014(8) -0.013(9)
N2B 0.021(6) 0.051(9) 0.025(7) 0.009(6) -0.006(5) 0.007(6)
N3B 0.062(10) 0.034(8) 0.022(7) 0.008(6) 0.004(7) -0.005(7)
N4B 0.035(7) 0.064(10) 0.025(7) 0.004(7) 0.001(6) 0.017(7)
N5B 0.093(13) 0.055(11) 0.052(10) 0.030(8) -0.007(10) 0.013(10)
C1B 0.043(11) 0.065(14) 0.068(14) -0.004(12) 0.003(10) -0.004(11)
C2B 0.042(10) 0.026(9) 0.056(11) 0.022(8) 0.001(9) -0.005(8)
C3B 0.073(14) 0.074(15) 0.036(11) 0.004(10) -0.022(10) 0.024(12)
C4B 0.051(11) 0.048(11) 0.026(9) 0.019(8) -0.008(8) 0.012(9)
C5B 0.035(10) 0.083(15) 0.060(12) 0.041(12) -0.006(9) 0.008(10)
C6B 0.043(10) 0.050(11) 0.030(9) 0.002(8) -0.001(8) -0.010(9)
C7B 0.043(11) 0.045(12) 0.079(14) 0.011(10) -0.003(10) -0.007(9)
C8B 0.003(7) 0.069(12) 0.035(9) 0.006(9) 0.007(6) -0.004(7)
C9B 0.071(14) 0.016(9) 0.081(15) -0.001(9) -0.008(12) -0.004(9)
C10B 0.075(14) 0.053(13) 0.049(11) 0.017(10) -0.005(10) -0.011(11)
C11B 0.053(13) 0.063(15) 0.101(19) -0.007(13) -0.016(13) 0.025(11)
C12B 0.047(12) 0.102(19) 0.080(16) -0.036(15) -0.004(12) 0.026(13)
C13B 0.060(13) 0.089(17) 0.038(11) -0.007(10) -0.009(10) -0.004(12)
C14B 0.057(11) 0.047(11) 0.034(10) 0.020(8) -0.008(9) 0.000(9)
C15B 0.13(2) 0.13(2) 0.046(13) 0.059(15) 0.016(14) 0.02(2)
C16B 0.038(9) 0.039(10) 0.046(10) -0.003(8) 0.007(8) -0.009(8)
Cu3 0.0353(11) 0.0520(13) 0.0346(11) -0.0037(10) -0.0013(9) -0.0051(10)
O1C 0.058(8) 0.059(8) 0.027(6) 0.007(6) -0.001(6) -0.008(7)
O2C 0.090(10) 0.031(7) 0.049(8) 0.014(6) -0.028(7) -0.022(7)
O3C 0.038(7) 0.074(9) 0.034(7) -0.007(6) 0.005(5) -0.005(6)
N1C 0.070(11) 0.063(11) 0.035(9) -0.008(8) 0.014(8) 0.013(9)
N2C 0.049(9) 0.038(8) 0.038(8) -0.006(7) 0.011(7) -0.006(7)
N3C 0.034(7) 0.040(8) 0.018(6) 0.009(6) 0.000(5) -0.003(6)
N4C 0.035(8) 0.085(12) 0.037(9) 0.007(8) 0.004(7) 0.017(8)
C15C 0.039(15) 0.13(3) 0.17(3) -0.08(2) -0.002(19) -0.005(15)
C1C 0.058(12) 0.032(10) 0.031(10) -0.001(8) -0.014(9) -0.009(8)
C2C 0.052(10) 0.034(10) 0.028(9) 0.000(7) 0.000(8) 0.003(8)
C3C 0.021(8) 0.063(12) 0.046(10) 0.006(10) -0.008(7) -0.006(9)
C4C 0.046(11) 0.049(12) 0.041(10) -0.011(9) 0.008(9) 0.015(9)
C5C 0.105(17) 0.054(13) 0.031(10) 0.017(10) -0.005(11) -0.022(13)
C6C 0.012(8) 0.057(12) 0.053(11) -0.008(9) 0.011(8) -0.009(7)
C7C 0.054(10) 0.036(10) 0.021(8) 0.004(7) -0.002(8) 0.010(8)
C8C 0.027(9) 0.048(11) 0.047(11) 0.010(9) 0.019(8) 0.012(8)
C9C 0.034(10) 0.071(14) 0.052(12) 0.025(10) 0.025(9) 0.009(10)
C10C 0.025(10) 0.072(14) 0.098(18) 0.010(13) 0.012(10) -0.005(9)
C11C 0.062(13) 0.084(16) 0.023(10) 0.012(10) 0.015(9) -0.016(11)
C12C 0.049(12) 0.095(17) 0.044(11) -0.012(12) 0.014(10) -0.002(12)
C13C 0.065(12) 0.068(13) 0.018(9) -0.007(8) -0.016(8) -0.002(10)
C14C 0.077(15) 0.14(2) 0.024(11) -0.025(13) -0.013(11) -0.020(15)
N5C 0.087(15) 0.14(2) 0.061(12) -0.012(13) -0.024(11) 0.005(14)
C16C 0.002(8) 0.090(16) 0.077(14) -0.019(12) -0.016(9) -0.017(9)
Cu4 0.0374(11) 0.0369(12) 0.0300(10) 0.0019(9) -0.0007(9) 0.0022(9)
N1D 0.050(9) 0.075(11) 0.024(7) -0.002(7) -0.016(7) 0.008(8)
N2D 0.031(7) 0.032(8) 0.034(7) 0.002(6) -0.004(6) 0.004(6)
N3D 0.044(8) 0.033(8) 0.048(9) -0.019(6) 0.013(7) -0.011(6)
N4D 0.043(8) 0.041(8) 0.016(6) 0.005(6) -0.001(6) 0.008(6)
N5D 0.061(9) 0.047(9) 0.009(6) 0.016(6) -0.002(6) 0.018(8)
O1D 0.069(9) 0.053(8) 0.046(8) 0.012(7) 0.003(7) 0.012(7)
O2D 0.084(9) 0.034(7) 0.057(8) -0.018(6) 0.019(7) 0.006(7)
O3D 0.041(7) 0.071(9) 0.040(7) 0.020(6) -0.002(6) 0.019(6)
C1D 0.028(9) 0.009(8) 0.084(14) -0.014(9) 0.013(9) -0.030(7)
C2D 0.052(11) 0.014(8) 0.065(12) -0.005(8) 0.022(10) 0.011(8)
C3D 0.106(16) 0.050(12) 0.016(9) -0.006(8) 0.015(10) 0.017(11)
C4D 0.045(11) 0.054(12) 0.045(11) 0.027(9) 0.018(9) 0.015(9)
C5D 0.044(10) 0.065(13) 0.020(8) 0.023(8) -0.019(8) 0.014(9)
C6D 0.029(9) 0.069(13) 0.021(8) 0.008(8) -0.005(7) -0.010(8)
C7D 0.019(8) 0.043(11) 0.080(13) -0.001(9) -0.001(8) -0.020(7)
C8D 0.049(12) 0.084(16) 0.056(13) -0.026(12) -0.019(10) 0.028(12)
C9D 0.069(14) 0.060(13) 0.027(10) 0.001(9) 0.016(10) 0.012(11)
C10D 0.053(12) 0.058(13) 0.032(10) 0.004(9) 0.015(9) 0.007(10)
C11D 0.051(13) 0.061(15) 0.099(18) -0.013(13) -0.017(12) 0.017(11)
C12D 0.052(14) 0.09(2) 0.11(2) -0.031(16) -0.012(14) 0.039(14)
C13D 0.043(12) 0.091(17) 0.074(14) 0.005(13) 0.010(10) -0.008(12)
C14D 0.016(7) 0.035(9) 0.065(12) 0.015(9) 0.005(8) 0.012(7)
C15D 0.056(11) 0.047(12) 0.038(10) -0.005(9) 0.012(9) 0.014(9)
C16D 0.069(12) 0.015(8) 0.035(9) -0.004(7) 0.002(8) 0.005(8)
Cu5 0.0402(11) 0.0361(12) 0.0406(12) -0.0002(10) -0.0003(9) 0.0013(10)
O1E 0.092(10) 0.019(6) 0.070(9) -0.006(6) 0.042(9) -0.002(6)
O2E 0.071(8) 0.032(7) 0.097(10) -0.015(7) 0.019(7) -0.016(7)
O3E 0.042(7) 0.082(10) 0.050(8) 0.001(7) 0.005(6) -0.025(7)
N1E 0.011(7) 0.101(14) 0.066(11) 0.014(9) 0.000(7) 0.004(7)
N2E 0.035(8) 0.037(8) 0.033(8) 0.002(7) 0.004(6) -0.025(7)
N3E 0.052(9) 0.032(8) 0.045(9) 0.018(7) -0.007(7) 0.005(7)
N4E 0.053(9) 0.026(8) 0.034(8) -0.002(6) -0.012(7) 0.004(6)
N5E 0.072(10) 0.046(9) 0.022(7) 0.013(7) 0.008(7) -0.012(9)
C1E 0.046(11) 0.041(13) 0.112(18) 0.066(14) 0.009(12) -0.005(10)
C2E 0.055(12) 0.052(12) 0.038(10) -0.006(9) 0.022(9) -0.006(9)
C3E 0.074(13) 0.030(10) 0.043(11) -0.008(8) 0.019(10) -0.005(9)
C4E 0.035(10) 0.024(9) 0.061(12) -0.009(8) -0.020(9) -0.006(7)
C5E 0.045(12) 0.14(2) 0.030(10) -0.032(12) 0.001(9) -0.017(13)
C6E 0.028(9) 0.055(12) 0.026(9) -0.004(7) -0.010(7) 0.000(8)
C7E 0.028(10) 0.049(13) 0.16(2) 0.043(14) 0.005(12) 0.020(9)
C8E 0.024(8) 0.023(9) 0.088(14) 0.012(9) -0.010(9) -0.011(7)
C9E 0.12(2) 0.051(13) 0.036(11) 0.014(10) -0.029(13) -0.002(14)
C10E 0.102(19) 0.053(14) 0.063(14) 0.024(11) -0.034(13) -0.005(13)
C11E 0.036(12) 0.084(17) 0.092(17) 0.038(14) -0.013(11) -0.032(12)
C12E 0.090(18) 0.062(17) 0.12(2) 0.053(16) 0.007(16) 0.005(15)
C13E 0.057(13) 0.051(15) 0.13(2) 0.010(14) 0.004(13) 0.016(12)
C14E 0.051(11) 0.038(10) 0.062(12) -0.010(10) -0.002(10) 0.033(9)
C15E 0.057(12) 0.038(11) 0.061(12) 0.001(10) 0.023(10) 0.006(10)
C16E 0.055(11) 0.054(12) 0.026(9) -0.011(8) 0.003(8) -0.013(9)
Cu6 0.0408(11) 0.0420(13) 0.0406(12) 0.0036(10) -0.0022(9) -0.0015(10)
O1F 0.029(6) 0.042(7) 0.043(7) -0.002(5) -0.016(5) -0.008(5)
O2F 0.116(12) 0.044(9) 0.053(8) -0.030(6) -0.031(8) 0.028(8)
O3F 0.061(8) 0.075(9) 0.033(7) -0.004(6) 0.001(6) 0.012(7)
N1F 0.085(14) 0.092(16) 0.054(11) 0.002(10) 0.023(11) -0.033(12)
N2F 0.073(11) 0.058(11) 0.053(10) -0.011(9) 0.020(9) 0.008(10)
N3F 0.030(7) 0.019(7) 0.047(8) -0.004(6) 0.001(6) -0.007(6)
N4F 0.054(11) 0.078(13) 0.061(11) -0.006(10) -0.010(9) -0.011(9)
C15F 0.16(3) 0.10(2) 0.080(18) 0.048(17) -0.09(2) -0.03(2)
C1F 0.038(10) 0.047(12) 0.054(12) -0.012(9) 0.000(9) 0.012(9)
C2F 0.037(9) 0.042(10) 0.025(9) -0.004(7) 0.000(7) 0.006(8)
C3F 0.051(12) 0.075(16) 0.068(14) -0.035(12) 0.014(11) -0.009(11)
C4F 0.059(13) 0.049(13) 0.060(13) -0.022(10) 0.016(11) -0.025(10)
C5F 0.075(15) 0.081(17) 0.068(15) 0.001(14) 0.031(13) 0.009(14)
C6F 0.083(16) 0.079(16) 0.044(12) 0.017(12) -0.001(11) -0.032(13)
C7F 0.052(11) 0.021(9) 0.064(12) -0.028(8) -0.013(9) 0.006(8)
C8F 0.019(8) 0.042(10) 0.026(8) -0.011(7) -0.004(6) -0.003(7)
C9F 0.018(8) 0.033(10) 0.070(13) -0.026(9) 0.008(8) 0.001(7)
C10F 0.014(8) 0.065(13) 0.092(16) 0.016(11) -0.006(9) 0.009(8)
C11F 0.033(10) 0.109(19) 0.045(12) -0.040(12) 0.005(9) 0.006(11)
C12F 0.067(14) 0.085(16) 0.043(12) -0.044(12) -0.004(10) 0.008(12)
C13F 0.055(12) 0.088(16) 0.039(11) -0.014(10) 0.015(9) -0.011(11)
C14F 0.042(14) 0.19(3) 0.20(3) 0.17(3) 0.001(18) -0.010(17)
N5F 0.13(2) 0.11(2) 0.25(4) 0.06(3) 0.04(3) -0.016(19)
C16F 0.10(2) 0.14(3) 0.09(2) 0.07(2) -0.023(17) -0.04(2)
Cu7 0.0342(11) 0.0427(12) 0.0444(12) 0.0009(10) -0.0041(9) -0.0088(10)
O1G 0.052(8) 0.039(7) 0.069(9) 0.009(6) -0.026(7) -0.005(6)
O2G 0.070(9) 0.059(9) 0.034(7) 0.004(6) -0.016(6) -0.011(7)
O3G 0.037(6) 0.119(12) 0.023(6) 0.003(7) -0.002(5) -0.019(7)
N1G 0.103(15) 0.050(11) 0.074(12) -0.006(9) 0.047(12) 0.006(10)
N2G 0.042(9) 0.039(9) 0.078(12) 0.003(9) 0.014(8) -0.009(7)
N3G 0.047(8) 0.060(10) 0.031(8) 0.009(7) -0.018(7) -0.003(8)
N4G 0.056(9) 0.032(8) 0.050(9) 0.012(7) 0.009(7) -0.010(7)
N5G 0.099(14) 0.054(12) 0.048(10) -0.019(9) -0.016(10) 0.012(10)
C1G 0.075(13) 0.007(8) 0.045(11) 0.006(7) 0.011(10) -0.002(8)
C2G 0.056(12) 0.018(9) 0.107(17) 0.013(10) -0.026(12) -0.012(9)
C3G 0.060(13) 0.052(13) 0.082(15) -0.011(11) -0.032(12) -0.014(11)
C4G 0.038(12) 0.054(14) 0.16(2) 0.032(15) 0.042(15) 0.008(10)
C5G 0.041(12) 0.11(2) 0.13(2) -0.022(19) 0.017(14) -0.017(14)
C6G 0.091(18) 0.058(16) 0.12(2) 0.043(16) 0.038(17) 0.018(14)
C7G 0.050(12) 0.042(12) 0.079(15) -0.008(10) -0.018(11) -0.019(9)
C8G 0.107(16) 0.039(11) 0.019(9) 0.006(8) -0.023(10) -0.006(11)
C9G 0.031(10) 0.062(13) 0.061(13) -0.007(11) 0.008(9) 0.000(9)
C10G 0.063(14) 0.11(2) 0.087(18) -0.060(17) 0.009(13) -0.025(14)
C11G 0.10(2) 0.15(3) 0.073(18) 0.020(19) 0.030(16) -0.02(2)
C12G 0.10(2) 0.09(2) 0.065(16) 0.004(14) -0.003(15) -0.012(16)
C13G 0.098(18) 0.10(2) 0.059(14) 0.015(14) -0.012(13) -0.021(16)
C14G 0.106(18) 0.048(12) 0.042(12) -0.004(10) 0.006(12) -0.020(12)
C15G 0.049(12) 0.046(13) 0.076(15) -0.011(12) -0.003(11) 0.006(9)
C16G 0.022(9) 0.060(12) 0.058(12) -0.002(9) 0.005(8) -0.036(8)
Cu8 0.0456(12) 0.0529(14) 0.0308(11) -0.0025(10) -0.0007(9) 0.0024(11)
N1H 0.034(9) 0.126(17) 0.056(10) -0.025(11) 0.007(8) 0.009(10)
N2H 0.034(7) 0.046(9) 0.037(8) -0.022(7) -0.005(6) 0.006(7)
N3H 0.043(8) 0.049(9) 0.020(7) -0.004(6) 0.001(6) 0.018(7)
N4H 0.043(8) 0.078(11) 0.027(7) 0.011(8) -0.003(6) -0.031(8)
N5H 0.101(15) 0.101(17) 0.081(14) -0.034(13) -0.016(12) -0.046(13)
O1H 0.085(10) 0.058(9) 0.058(9) -0.002(7) -0.007(8) -0.032(8)
O2H 0.096(10) 0.048(8) 0.056(8) -0.007(7) 0.000(7) -0.005(8)
O3H 0.064(8) 0.101(11) 0.028(6) -0.009(7) -0.002(6) -0.023(8)
C1H 0.061(12) 0.040(11) 0.039(11) -0.013(9) 0.001(9) 0.013(9)
C2H 0.050(12) 0.117(19) 0.020(9) -0.022(10) 0.018(9) -0.002(12)
C3H 0.052(11) 0.050(11) 0.039(10) -0.012(9) 0.000(8) 0.016(9)
C4H 0.071(13) 0.052(12) 0.022(9) -0.002(8) 0.010(9) 0.018(10)
C5H 0.041(11) 0.111(19) 0.078(15) -0.049(15) -0.006(10) 0.020(13)
C6H 0.054(12) 0.082(15) 0.036(10) -0.026(10) 0.004(9) 0.003(11)
C7H 0.056(11) 0.038(10) 0.029(9) 0.011(8) 0.017(8) 0.023(9)
C8H 0.050(11) 0.027(10) 0.057(12) 0.009(9) -0.009(9) 0.006(8)
C9H 0.006(7) 0.091(15) 0.045(11) 0.028(10) 0.000(7) 0.006(8)
C10H 0.082(16) 0.113(19) 0.026(10) 0.039(12) 0.022(11) 0.013(14)
C12H 0.045(13) 0.076(17) 0.13(2) 0.080(16) 0.002(14) 0.019(12)
C11H 0.13(2) 0.091(18) 0.019(11) 0.023(11) -0.012(12) 0.011(16)
C13H 0.050(12) 0.093(17) 0.051(12) 0.015(11) 0.018(10) 0.027(12)
C14H 0.096(16) 0.116(19) 0.008(8) -0.030(10) 0.036(10) -0.036(14)
C15H 0.022(10) 0.11(2) 0.106(19) -0.016(15) 0.026(11) -0.010(11)
C16H 0.100(17) 0.091(17) 0.035(12) -0.021(12) -0.009(12) -0.021(15)
O1 0.064(9) 0.198(19) 0.038(8) -0.023(10) 0.019(7) -0.028(11)
O2 0.174(18) 0.099(14) 0.20(2) -0.102(15) 0.140(16) -0.059(13)
O3 0.131(14) 0.134(16) 0.049(9) -0.002(9) -0.034(9) 0.048(12)
O4 0.093(12) 0.081(13) 0.194(19) -0.013(13) 0.042(12) -0.001(10)
O5 0.070(9) 0.066(10) 0.095(11) 0.030(8) 0.025(8) 0.005(8)
O6 0.070(9) 0.063(9) 0.077(10) 0.008(7) 0.010(8) 0.003(7)
O7 0.098(11) 0.076(11) 0.065(9) -0.009(8) 0.001(9) 0.034(9)
O8 0.129(15) 0.133(17) 0.088(12) 0.042(11) 0.017(11) -0.038(13)
O9 0.157(18) 0.092(14) 0.21(2) 0.060(15) 0.126(17) 0.021(13)

loop_
_atom_type_symbol
_atom_type_description
_atom_type_scat_dispersion_real
_atom_type_scat_dispersion_imag
_atom_type_scat_source
C C 0.0033 0.0016 'International Tables Vol C Tables 4.2.6.8 and 6.1.1.4'
H H 0.0000 0.0000 'International Tables Vol C Tables 4.2.6.8 and 6.1.1.4'
N N 0.0061 0.0033 'International Tables Vol C Tables 4.2.6.8 and 6.1.1.4'
O O 0.0106 0.0060 'International Tables Vol C Tables 4.2.6.8 and 6.1.1.4'
Cu Cu 0.3201 1.2651 'International Tables Vol C Tables 4.2.6.8 and 6.1.1.4'

loop_
_geom_angle_atom_site_label_1
_geom_angle_atom_site_label_2
_geom_angle_atom_site_label_3
_geom_angle
O3A Cu1 N4A 83.8(5)
O3A Cu1 N2A 164.7(5)
N4A Cu1 N2A 93.7(5)
O3A Cu1 N3A 92.0(4)
N4A Cu1 N3A 175.4(5)
N2A Cu1 N3A 90.8(5)
O3A Cu1 O1A 108.1(5)
N4A Cu1 O1A 102.0(5)
N2A Cu1 O1A 87.2(5)
N3A Cu1 O1A 77.6(4)
C1A O1A Cu1 110.1(11)
C9A O3A Cu1 123.4(9)
C6A N1A C5A 108.3(13)
C4A N2A C6A 105.3(13)
C4A N2A Cu1 124.8(11)
C6A N2A Cu1 128.1(10)
C7A N3A C2A 111.5(13)
C7A N3A Cu1 111.9(9)
C2A N3A Cu1 105.6(9)
C16A N4A C14A 104.3(14)
C16A N4A Cu1 135.8(13)
C14A N4A Cu1 119.7(10)
C16A N5A C15A 108.3(14)
O1A C1A O2A 127.5(17)
O1A C1A C2A 118.6(16)
O2A C1A C2A 113.9(14)
C1A C2A C3A 113.6(13)
C1A C2A N3A 108.7(13)
C3A C2A N3A 112.0(14)
C2A C3A C4A 113.0(12)
N2A C4A C5A 109.0(15)
N2A C4A C3A 124.9(13)
C5A C4A C3A 126.1(14)
N1A C5A C4A 105.3(14)
N1A C6A N2A 111.9(14)
N3A C7A C8A 108.9(13)
C13A C8A C9A 119.6(17)
C13A C8A C7A 122.0(15)
C9A C8A C7A 118.3(15)
O3A C9A C8A 119.7(15)
O3A C9A C10A 120.9(14)
C8A C9A C10A 119.2(16)
C11A C10A C9A 118.2(19)
C10A C11A C12A 125(2)
C11A C12A C13A 115.3(18)
C8A C13A C12A 122.5(18)
C15A C14A N4A 106.3(16)
N5A C15A C14A 106.6(16)
N4A C16A N5A 114.2(16)
N4B Cu2 O3B 86.9(5)
N4B Cu2 N2B 92.1(5)
O3B Cu2 N2B 168.9(5)
N4B Cu2 N3B 175.3(6)
O3B Cu2 N3B 93.5(5)
N2B Cu2 N3B 86.5(5)
N4B Cu2 O1B 105.5(5)
O3B Cu2 O1B 95.5(5)
N2B Cu2 O1B 95.4(5)
N3B Cu2 O1B 79.2(5)
C1B O1B Cu2 106.7(12)
C9B O3B Cu2 116.7(11)
C5B N1B C6B 105.1(14)
C6B N2B C4B 106.1(13)
C6B N2B Cu2 128.1(10)
C4B N2B Cu2 125.1(11)
C2B N3B C7B 112.6(12)
C2B N3B Cu2 106.1(10)
C7B N3B Cu2 112.4(10)
C14B N4B C16B 100.5(13)
C14B N4B Cu2 129.2(11)
C16B N4B Cu2 129.9(11)
C15B N5B C14B 107.9(15)
O1B C1B O2B 124.5(18)
O1B C1B C2B 117.2(18)
O2B C1B C2B 118.3(17)
N3B C2B C1B 114.9(15)
N3B C2B C3B 111.6(14)
C1B C2B C3B 107.5(14)
C4B C3B C2B 114.7(14)
C5B C4B N2B 108.7(15)
C5B C4B C3B 127.4(14)
N2B C4B C3B 123.8(15)
C4B C5B N1B 109.7(14)
N2B C6B N1B 110.5(14)
C8B C7B N3B 110.9(13)
C13B C8B C9B 119.7(17)
C13B C8B C7B 123.4(16)
C9B C8B C7B 116.9(15)
O3B C9B C10B 125.0(19)
O3B C9B C8B 120.1(17)
C10B C9B C8B 115.0(18)
C11B C10B C9B 119.0(18)
C10B C11B C12B 125.3(19)
C13B C12B C11B 116.9(19)
C12B C13B C8B 123.9(19)
N4B C14B N5B 111.2(16)
N5B C15B C16B 105(2)
C15B C16B N4B 115.0(19)
O3C Cu3 N4C 88.5(5)
O3C Cu3 N2C 149.2(5)
N4C Cu3 N2C 95.3(6)
O3C Cu3 N3C 92.9(4)
N4C Cu3 N3C 162.6(6)
N2C Cu3 N3C 92.4(5)
O3C Cu3 O1C 120.8(5)
N4C Cu3 O1C 87.1(6)
N2C Cu3 O1C 90.0(5)
N3C Cu3 O1C 77.2(4)
C1C O1C Cu3 108.8(10)
C9C O3C Cu3 123.6(10)
C6C N1C C5C 109.4(15)
C6C N2C C4C 105.6(13)
C6C N2C Cu3 127.5(11)
C4C N2C Cu3 125.6(10)
C7C N3C C2C 108.4(12)
C7C N3C Cu3 106.9(9)
C2C N3C Cu3 107.1(8)
C14C N4C C16C 104.2(17)
C14C N4C Cu3 125.8(15)
C16C N4C Cu3 130.0(14)
C16C C15C N5C 109(2)
O2C C1C O1C 125.0(16)
O2C C1C C2C 116.1(15)
O1C C1C C2C 118.7(15)
N3C C2C C1C 109.4(13)
N3C C2C C3C 108.0(12)
C1C C2C C3C 111.1(12)
C4C C3C C2C 118.7(12)
C5C C4C C3C 130.0(18)
C5C C4C N2C 108.4(16)
C3C C4C N2C 121.6(14)
C4C C5C N1C 106.1(18)
N1C C6C N2C 110.1(15)
C8C C7C N3C 110.2(13)
C9C C8C C13C 117.1(16)
C9C C8C C7C 122.9(15)
C13C C8C C7C 119.9(17)
C8C C9C O3C 122.0(15)
C8C C9C C10C 120.5(18)
O3C C9C C10C 117.4(19)
C11C C10C C9C 121(2)
C10C C11C C12C 119.2(18)
C13C C12C C11C 119.9(17)
C12C C13C C8C 121.8(17)
N4C C14C N5C 117(2)
C14C N5C C15C 101(2)
C15C C16C N4C 109(2)
O3D Cu4 N4D 90.5(5)
O3D Cu4 N3D 93.7(5)
N4D Cu4 N3D 165.1(5)
O3D Cu4 N2D 143.2(5)
N4D Cu4 N2D 96.3(5)
N3D Cu4 N2D 89.0(5)
O3D Cu4 O1D 118.7(5)
N4D Cu4 O1D 88.7(5)
N3D Cu4 O1D 76.8(5)
N2D Cu4 O1D 97.6(5)
C6D N1D C5D 109.5(14)
C6D N2D C4D 103.8(13)
C6D N2D Cu4 127.5(10)
C4D N2D Cu4 128.6(11)
C2D N3D C7D 112.7(13)
C2D N3D Cu4 106.7(10)
C7D N3D Cu4 110.8(10)
C14D N4D C16D 104.1(12)
C14D N4D Cu4 127.4(11)
C16D N4D Cu4 128.2(10)
C14D N5D C15D 108.0(12)
C1D O1D Cu4 103.7(10)
C9D O3D Cu4 126.9(11)
O2D C1D O1D 130.1(16)
O2D C1D C2D 115.2(16)
O1D C1D C2D 114.4(14)
N3D C2D C1D 113.7(14)
N3D C2D C3D 110.1(13)
C1D C2D C3D 110.7(13)
C4D C3D C2D 114.6(14)
C5D C4D N2D 108.6(15)
C5D C4D C3D 130.4(16)
N2D C4D C3D 121.0(15)
C4D C5D N1D 107.3(14)
N1D C6D N2D 110.7(15)
N3D C7D C8D 112.8(13)
C9D C8D C13D 122(2)
C9D C8D C7D 119.8(16)
C13D C8D C7D 118(2)
O3D C9D C8D 124.8(18)
O3D C9D C10D 120.6(17)
C8D C9D C10D 114.5(18)
C11D C10D C9D 123.2(19)
C10D C11D C12D 121(2)
C13D C12D C11D 118(2)
C12D C13D C8D 122(2)
N5D C14D N4D 112.5(13)
N5D C15D C16D 105.1(14)
N4D C16D C15D 110.2(14)
O3E Cu5 N3E 93.3(6)
O3E Cu5 N4E 88.8(5)
N3E Cu5 N4E 164.9(5)
O3E Cu5 N2E 144.8(6)
N3E Cu5 N2E 90.7(5)
N4E Cu5 N2E 96.1(5)
O3E Cu5 O1E 117.8(6)
N3E Cu5 O1E 77.2(5)
N4E Cu5 O1E 88.6(5)
N2E Cu5 O1E 97.2(5)
C1E O1E Cu5 99.7(12)
C9E O3E Cu5 127.1(13)
C6E N1E C5E 102.7(13)
C6E N2E C4E 109.0(13)
C6E N2E Cu5 125.1(11)
C4E N2E Cu5 125.9(11)
C7E N3E C2E 111.6(14)
C7E N3E Cu5 116.5(13)
C2E N3E Cu5 104.5(10)
C14E N4E C16E 107.8(15)
C14E N4E Cu5 125.0(13)
C16E N4E Cu5 126.7(11)
C14E N5E C15E 107.2(14)
O1E C1E O2E 124.9(16)
O1E C1E C2E 126.9(19)
O2E C1E C2E 108(2)
C3E C2E C1E 115.1(15)
C3E C2E N3E 112.1(15)
C1E C2E N3E 105.4(15)
C2E C3E C4E 118.2(15)
C5E C4E N2E 103.7(15)
C5E C4E C3E 135.4(17)
N2E C4E C3E 120.9(14)
C4E C5E N1E 112.4(15)
N2E C6E N1E 112.1(15)
N3E C7E C8E 109.1(14)
C9E C8E C13E 121.5(18)
C9E C8E C7E 121.6(16)
C13E C8E C7E 116.8(18)
O3E C9E C8E 122.7(19)
O3E C9E C10E 126(2)
C8E C9E C10E 111(2)
C11E C10E C9E 129(3)
C10E C11E C12E 117(2)
C13E C12E C11E 119(2)
C12E C13E C8E 121(2)
N4E C14E N5E 111.5(17)
N5E C15E C16E 106.7(15)
C15E C16E N4E 106.7(15)
O3F Cu6 N4F 86.4(6)
O3F Cu6 N3F 94.7(5)
N4F Cu6 N3F 170.3(6)
O3F Cu6 N2F 152.7(6)
N4F Cu6 N2F 92.1(7)
N3F Cu6 N2F 91.4(6)
O3F Cu6 O1F 119.5(5)
N4F Cu6 O1F 94.9(6)
N3F Cu6 O1F 76.1(4)
N2F Cu6 O1F 87.7(5)
C1F O1F Cu6 108.1(10)
C9F O3F Cu6 123.0(10)
C5F N1F C6F 115.1(18)
C6F N2F C4F 110.7(18)
C6F N2F Cu6 122.8(16)
C4F N2F Cu6 126.5(14)
C7F N3F C2F 110.8(12)
C7F N3F Cu6 109.4(9)
C2F N3F Cu6 107.8(9)
C16F N4F C14F 113(2)
C16F N4F Cu6 123.9(18)
C14F N4F Cu6 123.4(18)
N5F C15F C16F 99(3)
O1F C1F O2F 124.4(17)
O1F C1F C2F 118.4(15)
O2F C1F C2F 117.0(15)
N3F C2F C1F 109.4(12)
N3F C2F C3F 112.6(14)
C1F C2F C3F 110.0(13)
C4F C3F C2F 117.4(17)
N2F C4F C5F 108(2)
N2F C4F C3F 123.3(18)
C5F C4F C3F 129(2)
N1F C5F C4F 105(2)
N2F C6F N1F 100.9(19)
N3F C7F C8F 113.5(13)
C13F C8F C9F 119.0(15)
C13F C8F C7F 122.7(16)
C9F C8F C7F 118.3(14)
O3F C9F C8F 124.3(13)
O3F C9F C10F 116.0(16)
C8F C9F C10F 119.6(16)
C11F C10F C9F 117.8(18)
C12F C11F C10F 122.7(18)
C11F C12F C13F 118.9(18)
C8F C13F C12F 122(2)
N4F C14F N5F 90.5(15)
C15F N5F C14F 123.5(17)
C15F N5F C16F 41.8(13)
C14F N5F C16F 81.7(14)
C15F C16F N4F 115(3)
C15F C16F N5F 39.6(19)
N4F C16F N5F 75(2)
O3G Cu7 N4G 84.7(5)
O3G Cu7 N3G 92.3(5)
N4G Cu7 N3G 177.0(6)
O3G Cu7 N2G 160.4(6)
N4G Cu7 N2G 93.2(6)
N3G Cu7 N2G 89.7(6)
O3G Cu7 O1G 110.9(6)
N4G Cu7 O1G 103.9(5)
N3G Cu7 O1G 77.0(5)
N2G Cu7 O1G 88.5(5)
C1G O1G Cu7 110.8(10)
C9G O3G Cu7 124.8(10)
C6G N1G C5G 100(2)
C6G N2G C4G 103.8(19)
C6G N2G Cu7 129.8(15)
C4G N2G Cu7 122.2(15)
C7G N3G C2G 110.3(15)
C7G N3G Cu7 110.6(10)
C2G N3G Cu7 109.2(10)
C14G N4G C16G 104.8(16)
C14G N4G Cu7 131.9(13)
C16G N4G Cu7 123.2(12)
C15G N5G C14G 107.9(17)
O2G C1G O1G 125.2(16)
O2G C1G C2G 118.7(17)
O1G C1G C2G 115.9(14)
N3G C2G C1G 109.7(14)
N3G C2G C3G 111.8(15)
C1G C2G C3G 111.5(17)
C4G C3G C2G 112.8(16)
C3G C4G N2G 126(2)
C3G C4G C5G 133(2)
N2G C4G C5G 101(2)
N1G C5G C4G 114(2)
N2G C6G N1G 120(2)
N3G C7G C8G 117.9(16)
C9G C8G C13G 114.7(19)
C9G C8G C7G 119.8(15)
C13G C8G C7G 124.5(19)
C8G C9G O3G 115.6(17)
C8G C9G C10G 121.0(18)
O3G C9G C10G 123.4(18)
C11G C10G C9G 117(2)
C12G C11G C10G 124(3)
C11G C12G C13G 116(2)
C12G C13G C8G 125(2)
N4G C14G N5G 111.0(18)
N5G C15G C16G 108.1(18)
N4G C16G C15G 108.1(17)
O3H Cu8 N4H 89.6(5)
O3H Cu8 N2H 158.6(6)
N4H Cu8 N2H 91.0(5)
O3H Cu8 N3H 95.7(5)
N4H Cu8 N3H 168.8(6)
N2H Cu8 N3H 87.7(5)
O3H Cu8 O1H 106.4(6)
N4H Cu8 O1H 90.7(6)
N2H Cu8 O1H 95.0(5)
N3H Cu8 O1H 78.3(5)
C6H N1H C5H 108.6(16)
C6H N2H C4H 104.3(13)
C6H N2H Cu8 128.8(11)
C4H N2H Cu8 126.6(11)
C7H N3H C2H 109.3(13)
C7H N3H Cu8 110.7(9)
C2H N3H Cu8 107.9(9)
C16H N4H C14H 104.4(15)
C16H N4H Cu8 127.9(13)
C14H N4H Cu8 127.3(12)
C14H N5H C15H 111.1(18)
C1H O1H Cu8 103.9(12)
C9H O3H Cu8 122.7(10)
O1H C1H O2H 125.0(18)
O1H C1H C2H 120.1(17)
O2H C1H C2H 114.9(16)
N3H C2H C3H 108.9(16)
N3H C2H C1H 110.9(13)
C3H C2H C1H 103.5(14)
C4H C3H C2H 119.2(14)
C5H C4H N2H 107.8(15)
C5H C4H C3H 130.2(17)
N2H C4H C3H 121.9(15)
C4H C5H N1H 107.4(17)
N1H C6H N2H 111.8(15)
N3H C7H C8H 113.9(13)
C13H C8H C9H 116.1(17)
C13H C8H C7H 124.0(17)
C9H C8H C7H 119.9(16)
O3H C9H C8H 121.4(17)
O3H C9H C10H 118.7(16)
C8H C9H C10H 119.9(15)
C11H C10H C9H 120.9(19)
C13H C12H C11H 117(2)
C10H C11H C12H 121(2)
C8H C13H C12H 125(2)
N5H C14H N4H 113.3(19)
N5H C15H C16H 98.4(18)
N4H C16H C15H 112.7(18)

loop_
_geom_bond_atom_site_label_1
_geom_bond_atom_site_label_2
_geom_bond_distance
Cu1 O3A 1.930(9)
Cu1 N4A 1.989(13)
Cu1 N2A 2.042(12)
Cu1 N3A 2.051(11)
Cu1 O1A 2.262(13)
O1A C1A 1.250(18)
O2A C1A 1.259(19)
O3A C9A 1.370(17)
N1A C6A 1.327(18)
N1A C5A 1.36(2)
N2A C4A 1.353(18)
N2A C6A 1.357(18)
N3A C7A 1.482(18)
N3A C2A 1.521(19)
N4A C16A 1.287(19)
N4A C14A 1.41(2)
N5A C16A 1.29(2)
N5A C15A 1.32(2)
C1A C2A 1.51(2)
C2A C3A 1.52(2)
C3A C4A 1.51(2)
C4A C5A 1.42(2)
C7A C8A 1.54(2)
C8A C13A 1.34(2)
C8A C9A 1.38(2)
C9A C10A 1.41(2)
C10A C11A 1.34(2)
C11A C12A 1.36(3)
C12A C13A 1.41(3)
C14A C15A 1.38(2)
Cu2 N4B 1.891(13)
Cu2 O3B 1.978(11)
Cu2 N2B 2.008(12)
Cu2 N3B 2.014(11)
Cu2 O1B 2.219(10)
O1B C1B 1.28(2)
O2B C1B 1.30(2)
O3B C9B 1.29(2)
N1B C5B 1.38(2)
N1B C6B 1.400(19)
N2B C6B 1.343(19)
N2B C4B 1.405(17)
N3B C2B 1.405(19)
N3B C7B 1.54(2)
N4B C14B 1.310(19)
N4B C16B 1.408(18)
N5B C15B 1.30(3)
N5B C14B 1.42(2)
C1B C2B 1.50(3)
C2B C3B 1.54(2)
C3B C4B 1.45(2)
C4B C5B 1.34(2)
C7B C8B 1.49(2)
C8B C13B 1.40(2)
C8B C9B 1.45(2)
C9B C10B 1.45(3)
C10B C11B 1.36(3)
C11B C12B 1.38(3)
C12B C13B 1.31(3)
C15B C16B 1.32(2)
Cu3 O3C 1.936(11)
Cu3 N4C 1.985(14)
Cu3 N2C 1.999(13)
Cu3 N3C 2.049(11)
Cu3 O1C 2.305(12)
O1C C1C 1.283(18)
O2C C1C 1.224(18)
O3C C9C 1.38(2)
N1C C6C 1.314(19)
N1C C5C 1.40(2)
N2C C6C 1.321(19)
N2C C4C 1.45(2)
N3C C7C 1.490(18)
N3C C2C 1.525(19)
N4C C14C 1.21(2)
N4C C16C 1.37(2)
C15C C16C 1.27(3)
C15C N5C 1.39(3)
C1C C2C 1.53(2)
C2C C3C 1.60(2)
C3C C4C 1.44(2)
C4C C5C 1.31(2)
C7C C8C 1.46(2)
C8C C9C 1.36(2)
C8C C13C 1.43(2)
C9C C10C 1.45(2)
C10C C11C 1.35(2)
C11C C12C 1.39(3)
C12C C13C 1.38(3)
C14C N5C 1.34(2)
Cu4 O3D 1.938(11)
Cu4 N4D 1.986(12)
Cu4 N3D 1.998(12)
Cu4 N2D 2.014(11)
Cu4 O1D 2.344(13)
N1D C6D 1.278(18)
N1D C5D 1.33(2)
N2D C6D 1.321(18)
N2D C4D 1.404(19)
N3D C2D 1.448(19)
N3D C7D 1.482(19)
N4D C14D 1.314(18)
N4D C16D 1.338(19)
N5D C14D 1.289(18)
N5D C15D 1.339(19)
O1D C1D 1.30(2)
O2D C1D 1.200(19)
O3D C9D 1.32(2)
C1D C2D 1.59(2)
C2D C3D 1.60(2)
C3D C4D 1.52(2)
C4D C5D 1.29(2)
C7D C8D 1.55(3)
C8D C9D 1.36(3)
C8D C13D 1.41(2)
C9D C10D 1.41(2)
C10D C11D 1.35(2)
C11D C12D 1.39(3)
C12D C13D 1.33(3)
C15D C16D 1.35(2)
Cu5 O3E 1.888(12)
Cu5 N3E 1.960(14)
Cu5 N4E 1.989(14)
Cu5 N2E 2.039(12)
Cu5 O1E 2.332(12)
O1E C1E 1.17(3)
O2E C1E 1.37(3)
O3E C9E 1.29(3)
N1E C6E 1.357(19)
N1E C5E 1.37(2)
N2E C6E 1.276(19)
N2E C4E 1.392(19)
N3E C7E 1.42(2)
N3E C2E 1.56(2)
N4E C14E 1.30(2)
N4E C16E 1.39(2)
N5E C14E 1.34(2)
N5E C15E 1.38(2)
C1E C2E 1.51(2)
C2E C3E 1.45(2)
C3E C4E 1.50(2)
C4E C5E 1.33(2)
C7E C8E 1.54(3)
C8E C9E 1.42(3)
C8E C13E 1.46(2)
C9E C10E 1.44(3)
C10E C11E 1.37(3)
C11E C12E 1.41(3)
C12E C13E 1.37(3)
C15E C16E 1.38(2)
Cu6 O3F 1.891(12)
Cu6 N4F 2.000(17)
Cu6 N3F 2.002(12)
Cu6 N2F 2.008(15)
Cu6 O1F 2.299(11)
O1F C1F 1.253(19)
O2F C1F 1.26(2)
O3F C9F 1.38(2)
N1F C5F 1.28(3)
N1F C6F 1.41(3)
N2F C6F 1.35(2)
N2F C4F 1.37(2)
N3F C7F 1.47(2)
N3F C2F 1.478(18)
N4F C16F 1.33(3)
N4F C14F 1.42(3)
C15F N5F 1.27(4)
C15F C16F 1.32(3)
C1F C2F 1.51(2)
C2F C3F 1.52(2)
C3F C4F 1.45(3)
C4F C5F 1.37(3)
C7F C8F 1.47(2)
C8F C13F 1.37(2)
C8F C9F 1.40(2)
C9F C10F 1.43(2)
C10F C11F 1.38(3)
C11F C12F 1.35(3)
C12F C13F 1.39(3)
C14F N5F 1.4936
N5F C16F 1.96(4)
Cu7 O3G 1.934(10)
Cu7 N4G 1.976(15)
Cu7 N3G 2.002(13)
Cu7 N2G 2.026(15)
Cu7 O1G 2.277(12)
O1G C1G 1.27(2)
O2G C1G 1.225(18)
O3G C9G 1.39(2)
N1G C6G 1.32(2)
N1G C5G 1.34(3)
N2G C6G 1.32(3)
N2G C4G 1.43(2)
N3G C7G 1.43(2)
N3G C2G 1.47(2)
N4G C14G 1.30(2)
N4G C16G 1.356(19)
N5G C15G 1.26(2)
N5G C14G 1.35(2)
C1G C2G 1.53(2)
C2G C3G 1.56(3)
C3G C4G 1.43(3)
C4G C5G 1.45(3)
C7G C8G 1.48(2)
C8G C9G 1.39(2)
C8G C13G 1.40(2)
C9G C10G 1.40(3)
C10G C11G 1.36(3)
C11G C12G 1.32(3)
C12G C13G 1.35(3)
C15G C16G 1.37(2)
Cu8 O3H 1.922(12)
Cu8 N4H 1.960(13)
Cu8 N2H 2.004(12)
Cu8 N3H 2.036(11)
Cu8 O1H 2.349(13)
N1H C6H 1.29(2)
N1H C5H 1.35(2)
N2H C6H 1.31(2)
N2H C4H 1.42(2)
N3H C7H 1.459(19)
N3H C2H 1.49(2)
N4H C16H 1.29(2)
N4H C14H 1.31(2)
N5H C14H 1.26(2)
N5H C15H 1.37(2)
O1H C1H 1.22(2)
O2H C1H 1.26(2)
O3H C9H 1.353(18)
C1H C2H 1.62(3)
C2H C3H 1.52(2)
C3H C4H 1.49(2)
C4H C5H 1.32(2)
C7H C8H 1.50(2)
C8H C13H 1.38(2)
C8H C9H 1.40(2)
C9H C10H 1.43(3)
C10H C11H 1.36(3)
C12H C13H 1.39(3)
C12H C11H 1.40(3)
C15H C16H 1.44(3)
